data_7158134
loop_
_publ_author_name
'Wang, Lu'
'Huang, Yanbing'
'Zhang, Liping'
'Liu, Zhiwen'
'Liu, Wei'
'Xu, Huixin'
'Zhang, Qingbo'
'Zhang, Haibo'
'Yan, Yan'
'Liu, Zhiyong'
'Zhang, Tianyu'
'Zhang, Wenjun'
'Zhang, Changsheng'

_publ_section_title
;
 Structures and absolute configurations of phomalones from the
 coral-associated fungus Parengyodontium album sp. SCSIO 40430.
;
_journal_issue 27
_journal_name_full 'Organic &amp; biomolecular chemistry'
_journal_page_first 6030
_journal_page_last 6037
_journal_paper_doi 10.1039/d1ob00869b
_journal_volume 19
_journal_year 2021
_chemical_formula_moiety 'C11.95 H13.91 O4'
_chemical_formula_sum 'C12 H14 O4'
_chemical_formula_weight 222.23
_space_group_crystal_system monoclinic
_space_group_IT_number 14
_space_group_name_Hall '-P 2ybc'
_space_group_name_H-M_alt 'P 1 21/c 1'
_atom_sites_solution_hydrogens geom
_atom_sites_solution_primary dual
_audit_creation_date 2019-03-19
_audit_creation_method
;
Olex2 1.2
(compiled 2018.05.29 svn.r3508 for OlexSys, GUI svn.r5506)
;
_audit_update_record
;
2021-03-22 deposited with the CCDC.	2021-06-21 downloaded from the CCDC.
;
_cell_angle_alpha 90
_cell_angle_beta 115.015(4)
_cell_angle_gamma 90
_cell_formula_units_Z 4
_cell_length_a 15.6505(4)
_cell_length_b 4.35190(10)
_cell_length_c 17.2668(5)
_cell_measurement_reflns_used 2179
_cell_measurement_temperature 99.9(5)
_cell_measurement_theta_max 73.6490
_cell_measurement_theta_min 6.4150
_cell_volume 1065.72(6)
_computing_cell_refinement 'CrysAlisPro 1.171.39.33c (Rigaku OD, 2017)'
_computing_data_collection 'CrysAlisPro 1.171.39.33c (Rigaku OD, 2017)'
_computing_data_reduction 'CrysAlisPro 1.171.39.33c (Rigaku OD, 2017)'
_computing_molecular_graphics 'Olex2 (Dolomanov et al., 2009)'
_computing_publication_material 'Olex2 (Dolomanov et al., 2009)'
_computing_structure_refinement 'ShelXL (Sheldrick, 2015)'
_computing_structure_solution 'ShelXT (Sheldrick, 2015)'
_diffrn_ambient_environment N~2~
_diffrn_ambient_temperature 99.9(5)
_diffrn_detector 'CCD plate'
_diffrn_measured_fraction_theta_full 0.996
_diffrn_measured_fraction_theta_max 0.963
_diffrn_measurement_details
;
List of Runs (angles in degrees, time in seconds):

  # Type    Start    End  Width  t~exp~   \w     \q     \k     \f   Frames
#--------------------------------------------------------------------------
  1  \w    -14.00  31.00   0.50    1.00    --    0.00 -82.00 -30.00   90
  2  \w    -29.00  31.00   0.50    1.00    --    0.00 -82.00-150.00  120
  3  \w     -1.00  28.00   0.50    1.00    --    0.00 -82.00 120.00   58
  4  \w    -30.00  -3.00   0.50    1.00    --    0.00 -82.00 120.00   54
  5  \w    160.00 185.00   0.50    4.00    --   95.20  15.00 120.00   50
  6  \w     77.00 109.00   0.50    4.00    --   95.20 -45.00 -90.00   64
  7  \w     97.00 123.00   0.50    4.00    --   95.20  15.00 120.00   52
  8  \w      9.00 100.00   0.50    4.00    --   95.20 -45.00  30.00  182
  9  \w     79.00 181.00   0.50    4.00    --   95.20  61.00 150.00  204
 10  \w    133.00 183.00   0.50    4.00    --   95.20  82.00  30.00  100
 11  \w      7.00  73.00   0.50    4.00    --   95.20 -45.00 -90.00  132
 12  \w     17.00 106.00   0.50    4.00    --   95.20 -30.00  30.00  178
;
_diffrn_measurement_device 'four-circle diffractometer'
_diffrn_measurement_device_type 'XtaLAB AFC12 (RINC): Kappa single'
_diffrn_measurement_method '\w scans'
_diffrn_orient_matrix_type 'CrysAlisPro convention (1999,Acta A55,543-557)'
_diffrn_orient_matrix_UB_11 -0.0974018000
_diffrn_orient_matrix_UB_12 -0.0728837000
_diffrn_orient_matrix_UB_13 -0.0722647000
_diffrn_orient_matrix_UB_21 0.0135230000
_diffrn_orient_matrix_UB_22 0.2590769000
_diffrn_orient_matrix_UB_23 -0.0545677000
_diffrn_orient_matrix_UB_31 0.0461568000
_diffrn_orient_matrix_UB_32 -0.2300031000
_diffrn_orient_matrix_UB_33 -0.0385916000
_diffrn_radiation_monochromator mirror
_diffrn_radiation_probe x-ray
_diffrn_radiation_type CuK\a
_diffrn_radiation_wavelength 1.54184
_diffrn_reflns_av_R_equivalents 0.0236
_diffrn_reflns_av_unetI/netI 0.0384
_diffrn_reflns_Laue_measured_fraction_full 0.996
_diffrn_reflns_Laue_measured_fraction_max 0.963
_diffrn_reflns_limit_h_max 18
_diffrn_reflns_limit_h_min -19
_diffrn_reflns_limit_k_max 3
_diffrn_reflns_limit_k_min -5
_diffrn_reflns_limit_l_max 19
_diffrn_reflns_limit_l_min -21
_diffrn_reflns_number 4622
_diffrn_reflns_point_group_measured_fraction_full 0.996
_diffrn_reflns_point_group_measured_fraction_max 0.963
_diffrn_reflns_theta_full 67.684
_diffrn_reflns_theta_max 74.018
_diffrn_reflns_theta_min 5.175
_diffrn_source 'Rotating-anode X-ray tube'
_diffrn_source_type 'Rigaku (Cu) X-ray Source'
_exptl_absorpt_coefficient_mu 0.865
_exptl_absorpt_correction_T_max 1.00000
_exptl_absorpt_correction_T_min 0.87085
_exptl_absorpt_correction_type multi-scan
_exptl_absorpt_process_details
;
CrysAlisPro 1.171.39.33c (Rigaku Oxford Diffraction, 2017)
Empirical absorption correction using spherical harmonics,
 implemented in SCALE3 ABSPACK scaling algorithm.
;
_exptl_crystal_colour 'clear yellowish white'
_exptl_crystal_colour_lustre clear
_exptl_crystal_colour_modifier yellowish
_exptl_crystal_colour_primary white
_exptl_crystal_density_diffrn 1.385
_exptl_crystal_description block
_exptl_crystal_F_000 472
_exptl_crystal_size_max 0.2
_exptl_crystal_size_mid 0.05
_exptl_crystal_size_min 0.05
_refine_diff_density_max 0.874
_refine_diff_density_min -0.269
_refine_diff_density_rms 0.053
_refine_ls_extinction_method none
_refine_ls_goodness_of_fit_ref 1.077
_refine_ls_hydrogen_treatment constr
_refine_ls_matrix_type full
_refine_ls_number_parameters 151
_refine_ls_number_reflns 2097
_refine_ls_number_restraints 0
_refine_ls_restrained_S_all 1.077
_refine_ls_R_factor_all 0.0554
_refine_ls_R_factor_gt 0.0475
_refine_ls_shift/su_max 0.000
_refine_ls_shift/su_mean 0.000
_refine_ls_structure_factor_coef Fsqd
_refine_ls_weighting_details 'w=1/[\s^2^(Fo^2^)+(0.0682P)^2^+0.5610P] where P=(Fo^2^+2Fc^2^)/3'
_refine_ls_weighting_scheme calc
_refine_ls_wR_factor_gt 0.1307
_refine_ls_wR_factor_ref 0.1367
_reflns_Friedel_coverage 0.000
_reflns_number_gt 1783
_reflns_number_total 2097
_reflns_threshold_expression 'I > 2\s(I)'
_cod_data_source_file d1ob00869b2.cif
_cod_data_source_block zhangwenjun_sh31-19_collect
_cod_depositor_comments 'Adding full bibliography for 7158134--7158138.cif.'
_cod_database_code 7158134
_shelx_shelxl_version_number 2018/1
_chemical_oxdiff_formula 'C44 H52 O20 '
_shelx_space_group_comment
;
The symmetry employed for this shelxl refinement is uniquely defined
by the following loop, which should always be used as a source of
symmetry information in preference to the above space-group names.
They are only intended as comments.
;
_shelx_estimated_absorpt_t_max 0.958
_shelx_estimated_absorpt_t_min 0.846
_reflns_odcompleteness_completeness 99.77
_reflns_odcompleteness_iscentric 1
_reflns_odcompleteness_theta 66.97
_olex2_refinement_description
;
1. Fixed Uiso
 At 1.2 times of:
  All C(H) groups, All C(H,H) groups
 At 1.5 times of:
  All C(H,H,H) groups, All O(H) groups
2. Others
 Sof(H16a)=Sof(H16b)=Sof(H16c)=Sof(H2a)=Sof(H2b)=FVAR(1)
 Sof(C1)=Sof(H1)=FVAR(2)
3.a Ternary CH refined with riding coordinates:
 C1(H1)
3.b Secondary CH2 refined with riding coordinates:
 C14(H14a,H14b), C2(H2a,H2b)
3.c Aromatic/amide H refined with riding coordinates:
 C6(H6)
3.d Idealised Me refined as rotating group:
 C15(H15a,H15b,H15c), C16(H16a,H16b,H16c)
3.e Idealised tetrahedral OH refined as rotating group:
 O12(H12), O11(H11)
;
_olex2_submission_special_instructions 'No special instructions were received'
_oxdiff_exptl_absorpt_empirical_details
;
Empirical correction (ABSPACK) includes:
- Absorption correction using spherical harmonics
- Frame scaling
;
_oxdiff_exptl_absorpt_empirical_full_max 1.338
_oxdiff_exptl_absorpt_empirical_full_min 0.788

loop_
_space_group_symop_operation_xyz
'x, y, z'
'-x, y+1/2, -z+1/2'
'-x, -y, -z'
'x, -y-1/2, z-1/2'

loop_
_atom_site_label
_atom_site_type_symbol
_atom_site_fract_x
_atom_site_fract_y
_atom_site_fract_z
_atom_site_U_iso_or_equiv
_atom_site_adp_type
_atom_site_occupancy
_atom_site_site_symmetry_order
_atom_site_calc_flag
_atom_site_refinement_flags_posn
_atom_site_refinement_flags_adp
_atom_site_refinement_flags_occupancy
_atom_site_disorder_assembly
_atom_site_disorder_group
O10 O 0.81525(8) 0.3721(3) 0.70392(7) 0.0229(3) Uani 1 1 d . . . . .
O12 O 0.66583(8) 0.3455(3) 0.88909(7) 0.0245(3) Uani 1 1 d . . . . .
H12 H 0.615065 0.383472 0.890252 0.037 Uiso 1 1 calc GR . . . .
O11 O 0.52427(8) 0.9222(3) 0.63305(7) 0.0263(3) Uani 1 1 d . . . . .
H11 H 0.532203 0.961681 0.590106 0.039 Uiso 1 1 calc GR . . . .
O13 O 0.60884(8) 0.9178(3) 0.53192(8) 0.0336(4) Uani 1 1 d . . . . .
C7 C 0.66449(11) 0.4464(4) 0.81418(10) 0.0197(4) Uani 1 1 d . . . . .
C9 C 0.74069(10) 0.4603(4) 0.72088(10) 0.0195(4) Uani 1 1 d . . . . .
C5 C 0.59517(11) 0.7402(4) 0.68551(10) 0.0209(4) Uani 1 1 d . . . . .
C8 C 0.73958(10) 0.3494(4) 0.79547(10) 0.0192(4) Uani 1 1 d . . . . .
C6 C 0.59367(11) 0.6408(4) 0.76074(10) 0.0212(4) Uani 1 1 d . . . . .
H6 H 0.545741 0.703327 0.775575 0.025 Uiso 1 1 calc R . . . .
C4 C 0.66892(10) 0.6519(4) 0.66321(10) 0.0204(4) Uani 1 1 d . . . . .
C14 C 0.81775(11) 0.1519(4) 0.85711(10) 0.0217(4) Uani 1 1 d . . . . .
H14A H 0.842638 0.023848 0.825465 0.026 Uiso 1 1 calc R . . . .
H14B H 0.792526 0.017729 0.887235 0.026 Uiso 1 1 calc R . . . .
C3 C 0.67079(11) 0.7516(4) 0.58414(10) 0.0252(4) Uani 1 1 d . . . . .
C15 C 0.89725(12) 0.3438(4) 0.92169(11) 0.0284(4) Uani 1 1 d . . . . .
H15A H 0.924708 0.468661 0.892311 0.043 Uiso 1 1 calc GR . . . .
H15B H 0.944526 0.210383 0.961067 0.043 Uiso 1 1 calc GR . . . .
H15C H 0.872656 0.473571 0.952446 0.043 Uiso 1 1 calc GR . . . .
C16 C 0.91974(13) 0.4405(5) 0.63842(13) 0.0344(5) Uani 1 1 d . . . . .
H16A H 0.970969 0.406486 0.693372 0.052 Uiso 0.99(2) 1 calc GR . P A 1
H16B H 0.939584 0.578732 0.605885 0.052 Uiso 0.99(2) 1 calc GR . P A 1
H16C H 0.901024 0.248383 0.608645 0.052 Uiso 0.99(2) 1 calc GR . P A 1
C2 C 0.75239(13) 0.6364(5) 0.56769(12) 0.0324(5) Uani 1 1 d . . . . .
H2A H 0.734487 0.447437 0.534942 0.039 Uiso 0.99(2) 1 calc R . P A 1
H2B H 0.767921 0.787141 0.534267 0.039 Uiso 0.99(2) 1 calc R . P A 1
C1 C 0.83717(13) 0.5790(5) 0.65003(12) 0.0277(6) Uani 0.950(8) 1 d . . P B 1
H1 H 0.857373 0.775265 0.680103 0.033 Uiso 0.950(8) 1 calc R . P B 1

loop_
_atom_site_aniso_label
_atom_site_aniso_U_11
_atom_site_aniso_U_22
_atom_site_aniso_U_33
_atom_site_aniso_U_23
_atom_site_aniso_U_13
_atom_site_aniso_U_12
O10 0.0191(6) 0.0294(7) 0.0226(6) 0.0029(5) 0.0112(5) 0.0043(5)
O12 0.0208(6) 0.0353(7) 0.0199(6) 0.0056(5) 0.0111(5) 0.0038(5)
O11 0.0196(6) 0.0395(7) 0.0200(6) 0.0079(5) 0.0086(5) 0.0080(5)
O13 0.0239(6) 0.0537(9) 0.0228(6) 0.0129(6) 0.0094(5) 0.0098(6)
C7 0.0173(7) 0.0243(8) 0.0165(7) -0.0002(6) 0.0062(6) -0.0042(6)
C9 0.0145(7) 0.0234(8) 0.0196(7) -0.0047(6) 0.0065(6) -0.0020(6)
C5 0.0147(7) 0.0252(8) 0.0194(7) 0.0005(6) 0.0039(6) 0.0004(6)
C8 0.0169(7) 0.0214(8) 0.0184(7) -0.0023(6) 0.0065(6) -0.0016(6)
C6 0.0165(7) 0.0276(9) 0.0202(8) -0.0019(7) 0.0083(6) -0.0007(6)
C4 0.0168(7) 0.0257(8) 0.0179(7) -0.0007(7) 0.0064(6) -0.0019(6)
C14 0.0208(8) 0.0229(8) 0.0214(8) 0.0016(7) 0.0090(6) 0.0026(6)
C3 0.0202(8) 0.0341(10) 0.0197(8) 0.0034(7) 0.0070(7) 0.0016(7)
C15 0.0217(8) 0.0320(10) 0.0247(8) 0.0012(7) 0.0032(7) 0.0053(7)
C16 0.0283(9) 0.0470(12) 0.0352(10) 0.0089(9) 0.0204(8) 0.0082(8)
C2 0.0284(9) 0.0475(12) 0.0257(9) 0.0074(8) 0.0158(8) 0.0074(8)
C1 0.0251(10) 0.0341(11) 0.0286(10) 0.0061(8) 0.0158(8) 0.0036(8)

loop_
_atom_type_symbol
_atom_type_description
_atom_type_scat_dispersion_real
_atom_type_scat_dispersion_imag
_atom_type_scat_source
C C 0.0181 0.0091 'International Tables Vol C Tables 4.2.6.8 and 6.1.1.4'
H H 0.0000 0.0000 'International Tables Vol C Tables 4.2.6.8 and 6.1.1.4'
O O 0.0492 0.0322 'International Tables Vol C Tables 4.2.6.8 and 6.1.1.4'

loop_
_geom_angle_atom_site_label_1
_geom_angle_atom_site_label_2
_geom_angle_atom_site_label_3
_geom_angle
_geom_angle_site_symmetry_1
_geom_angle_site_symmetry_3
_geom_angle_publ_flag
C9 O10 C1 114.86(13) . . ?
C7 O12 H12 109.5 . . ?
C5 O11 H11 109.5 . . ?
O12 C7 C8 116.31(14) . . ?
O12 C7 C6 121.09(14) . . ?
C6 C7 C8 122.58(14) . . ?
O10 C9 C8 116.61(14) . . ?
O10 C9 C4 120.53(14) . . ?
C8 C9 C4 122.85(14) . . ?
O11 C5 C6 118.61(14) . . ?
O11 C5 C4 120.60(14) . . ?
C6 C5 C4 120.79(15) . . ?
C7 C8 C14 121.07(14) . . ?
C9 C8 C7 116.71(14) . . ?
C9 C8 C14 122.10(14) . . ?
C7 C6 H6 120.3 . . ?
C5 C6 C7 119.35(14) . . ?
C5 C6 H6 120.3 . . ?
C9 C4 C5 117.66(14) . . ?
C9 C4 C3 120.98(14) . . ?
C5 C4 C3 121.35(14) . . ?
C8 C14 H14A 109.2 . . ?
C8 C14 H14B 109.2 . . ?
C8 C14 C15 111.89(14) . . ?
H14A C14 H14B 107.9 . . ?
C15 C14 H14A 109.2 . . ?
C15 C14 H14B 109.2 . . ?
O13 C3 C4 122.72(15) . . ?
O13 C3 C2 121.44(15) . . ?
C4 C3 C2 115.84(14) . . ?
C14 C15 H15A 109.5 . . ?
C14 C15 H15B 109.5 . . ?
C14 C15 H15C 109.5 . . ?
H15A C15 H15B 109.5 . . ?
H15A C15 H15C 109.5 . . ?
H15B C15 H15C 109.5 . . ?
H16A C16 H16B 109.5 . . ?
H16A C16 H16C 109.5 . . ?
H16B C16 H16C 109.5 . . ?
C1 C16 H16A 109.5 . . ?
C1 C16 H16B 109.5 . . ?
C1 C16 H16C 109.5 . . ?
C3 C2 H2A 109.4 . . ?
C3 C2 H2B 109.4 . . ?
H2A C2 H2B 108.0 . . ?
C1 C2 C3 110.95(14) . . ?
C1 C2 H2A 109.4 . . ?
C1 C2 H2B 109.4 . . ?
O10 C1 C16 106.69(15) . . ?
O10 C1 C2 111.14(15) . . ?
O10 C1 H1 108.4 . . ?
C16 C1 H1 108.4 . . ?
C2 C1 C16 113.79(15) . . ?
C2 C1 H1 108.4 . . ?

loop_
_geom_bond_atom_site_label_1
_geom_bond_atom_site_label_2
_geom_bond_distance
_geom_bond_site_symmetry_2
_geom_bond_publ_flag
O10 C9 1.3725(19) . ?
O10 C1 1.437(2) . ?
O12 H12 0.8200 . ?
O12 C7 1.3575(18) . ?
O11 H11 0.8200 . ?
O11 C5 1.3525(19) . ?
O13 C3 1.240(2) . ?
C7 C8 1.409(2) . ?
C7 C6 1.390(2) . ?
C9 C8 1.382(2) . ?
C9 C4 1.415(2) . ?
C5 C6 1.379(2) . ?
C5 C4 1.416(2) . ?
C8 C14 1.506(2) . ?
C6 H6 0.9300 . ?
C4 C3 1.444(2) . ?
C14 H14A 0.9700 . ?
C14 H14B 0.9700 . ?
C14 C15 1.522(2) . ?
C3 C2 1.506(2) . ?
C15 H15A 0.9600 . ?
C15 H15B 0.9600 . ?
C15 H15C 0.9600 . ?
C16 H16A 0.9600 . ?
C16 H16B 0.9600 . ?
C16 H16C 0.9600 . ?
C16 C1 1.514(2) . ?
C2 H2A 0.9700 . ?
C2 H2B 0.9700 . ?
C2 C1 1.500(3) . ?
C1 H1 0.9800 . ?

loop_
_geom_torsion_atom_site_label_1
_geom_torsion_atom_site_label_2
_geom_torsion_atom_site_label_3
_geom_torsion_atom_site_label_4
_geom_torsion
_geom_torsion_site_symmetry_1
_geom_torsion_site_symmetry_2
_geom_torsion_site_symmetry_3
_geom_torsion_site_symmetry_4
_geom_torsion_publ_flag
O10 C9 C8 C7 178.32(14) . . . . ?
O10 C9 C8 C14 2.3(2) . . . . ?
O10 C9 C4 C5 -178.56(14) . . . . ?
O10 C9 C4 C3 1.9(2) . . . . ?
O12 C7 C8 C9 -177.65(14) . . . . ?
O12 C7 C8 C14 -1.6(2) . . . . ?
O12 C7 C6 C5 179.51(15) . . . . ?
O11 C5 C6 C7 178.14(15) . . . . ?
O11 C5 C4 C9 -179.79(15) . . . . ?
O11 C5 C4 C3 -0.2(3) . . . . ?
O13 C3 C2 C1 152.48(18) . . . . ?
C7 C8 C14 C15 -88.41(18) . . . . ?
C9 O10 C1 C16 -179.43(14) . . . . ?
C9 O10 C1 C2 -54.9(2) . . . . ?
C9 C8 C14 C15 87.41(19) . . . . ?
C9 C4 C3 O13 179.54(16) . . . . ?
C9 C4 C3 C2 0.6(2) . . . . ?
C5 C4 C3 O13 0.0(3) . . . . ?
C5 C4 C3 C2 -178.98(16) . . . . ?
C8 C7 C6 C5 1.2(3) . . . . ?
C8 C9 C4 C5 2.3(2) . . . . ?
C8 C9 C4 C3 -177.25(15) . . . . ?
C6 C7 C8 C9 0.8(2) . . . . ?
C6 C7 C8 C14 176.79(15) . . . . ?
C6 C5 C4 C9 -0.3(2) . . . . ?
C6 C5 C4 C3 179.30(16) . . . . ?
C4 C9 C8 C7 -2.5(2) . . . . ?
C4 C9 C8 C14 -178.51(15) . . . . ?
C4 C5 C6 C7 -1.4(3) . . . . ?
C4 C3 C2 C1 -28.5(2) . . . . ?
C3 C2 C1 O10 55.3(2) . . . . ?
C3 C2 C1 C16 175.73(17) . . . . ?
C1 O10 C9 C8 -154.87(15) . . . . ?
C1 O10 C9 C4 25.9(2) . . . . ?
